data_2102511
loop_
_publ_author_name
'Prof. Clemente Dore Augusto'
'Prof. Marzotto Armando'

_publ_section_title
;
 30 Space-group corrections: two examples of false polymorphism and one
 of incorrect interpretation of the fine details of an IR spectrum
;
_journal_issue 3
_journal_name_full 'Acta Crystallographica Section B'
_journal_page_first 287
_journal_page_last 292
_journal_paper_doi 10.1107/S0108768104006391
_journal_volume 60
_journal_year 2004
_chemical_formula_moiety 'C23 H39 N5 O4 Si2'
_chemical_formula_sum 'C23 H39 N5 O4 Si2'
_chemical_formula_weight 505.77
_chemical_name_systematic
;
3',6'-O-(1,1,3,3-Tetraisopropyl-disiloxane-1,3-diyl)-neplancin A
;
_space_group_IT_number 20
_symmetry_cell_setting orthorhombic
_symmetry_space_group_name_Hall 'C 2c 2'
_symmetry_space_group_name_H-M 'C 2 2 21'
_atom_sites_solution_hydrogens ' ?               '
_atom_sites_solution_primary ' ?               '
_atom_sites_solution_secondary ' ?               '
_cell_angle_alpha 90
_cell_angle_beta 90
_cell_angle_gamma 90
_cell_formula_units_Z 8
_cell_length_a 13.1422(15)
_cell_length_b 12.1676(15)
_cell_length_c 34.638(4)
_cell_measurement_temperature 0
_cell_volume 5538.9(11)
_computing_publication_material 'PLATON (Spek, 1990)'
_diffrn_radiation_type MoK\\a
_diffrn_radiation_wavelength 0.71073
_diffrn_reflns_reduction_process
;
 ?
;
_exptl_absorpt_coefficient_mu 0.161
_exptl_absorpt_correction_type ' ?               '
_exptl_crystal_colour ' ?               '
_exptl_crystal_density_diffrn 1.119
_exptl_crystal_density_method 'nt Measured'
_exptl_crystal_description ' ?               '
_exptl_crystal_F_000 1864
_refine_ls_abs_structure_details 'Flack H.D. (1983), Acta Cryst. A39, 876-881'
_refine_ls_extinction_method ' ?               '
_refine_ls_hydrogen_treatment 'see text         '
_refine_ls_number_restraints 0
_refine_ls_weighting_scheme ?
_cod_data_source_file bs0022.cif
_cod_data_source_block 3
_cod_depositor_comments
;
The following automatic conversions were performed:
'_symmetry_cell_setting' value 'Orthorhombic' changed to 'orthorhombic'
according to '/home/saulius/struct/CIF-dictionaries/cif_core.dic'
dictionary named 'cif_core.dic' version 2.4.1 from 2010-06-29.

Automatic conversion script
Id: cif_fix_enum 1527 2010-12-29 10:47:43Z saulius 

The following automatic conversions were performed:

'_symmetry_cell_setting' value 'Orthorhombic' changed to
'orthorhombic' according to
/home/saulius/struct/CIF-dictionaries/cif_core.dic dictionary named
'cif_core.dic' version 2.4.1 from 2010-06-29.

Automatic conversion script
Id: cif_fix_values 1715 2011-07-08 13:25:40Z adriana 
;
_cod_database_code 2102511

loop_
_symmetry_equiv_pos_as_xyz
x,y,z
-x,-y,1/2+z
x,-y,-z
-x,y,1/2-z
1/2+x,1/2+y,z
1/2-x,1/2-y,1/2+z
1/2+x,1/2-y,-z
1/2-x,1/2+y,1/2-z

loop_
_atom_site_label
_atom_site_fract_x
_atom_site_fract_y
_atom_site_fract_z
_atom_site_U_iso_or_equiv
_atom_site_thermal_displace_type
_atom_site_occupancy
_atom_site_type_symbol
Si1 0.63508 0.44078 0.13178 0.02 Uiso 1 Si
Si2 0.70738 0.66313 0.17120 0.02 Uiso 1 Si
O1 0.87493 0.27752 0.08375 0.02 Uiso 1 O
O2 0.72665 0.43305 0.09945 0.02 Uiso 1 O
O3 0.80542 0.68708 0.14310 0.02 Uiso 1 O
O4 0.65175 0.5497 0.1582 0.02 Uiso 1 O
N1 1.24808 0.24653 -0.01385 0.02 Uiso 1 N
N2 1.0726 0.2819 0.00225 0.02 Uiso 1 N
N3 1.38228 0.34722 0.01235 0.02 Uiso 1 N
N4 1.22315 0.47465 0.05575 0.02 Uiso 1 N
N5 1.05572 0.43607 0.0471 0.02 Uiso 1 N
C1 1.14848 0.22882 -0.01560 0.02 Uiso 1 C
C2 1.10867 0.36258 0.025 0.02 Uiso 1 C
C3 1.21035 0.3877 0.0304 0.02 Uiso 1 C
C4 1.28172 0.32783 0.00975 0.02 Uiso 1 C
C5 1.12843 0.50022 0.0646 0.02 Uiso 1 C
C6 0.94517 0.44578 0.05285 0.02 Uiso 1 C
C7 0.90843 0.38718 0.0895 0.02 Uiso 1 C
C8 0.82915 0.4653 0.10785 0.02 Uiso 1 C
C9 0.85185 0.57315 0.08925 0.02 Uiso 1 C
C10 0.914 0.56355 0.0595 0.02 Uiso 1 C
C11 0.80115 0.67760 0.10205 0.02 Uiso 1 C
C12 0.65413 0.88858 0.17395 0.02 Uiso 1 C
C13 0.61203 0.77697 0.16485 0.02 Uiso 1 C
C14 0.5119 0.759 0.1856 0.02 Uiso 1 C
C15 0.68975 0.62575 0.2515 0.02 Uiso 1 C
C16 0.76565 0.6495 0.2199 0.02 Uiso 1 C
C17 0.8508 0.5657 0.2201 0.02 Uiso 1 C
C18 0.42198 0.46662 0.1286 0.02 Uiso 1 C
C19 0.51508 0.45342 0.10325 0.02 Uiso 1 C
C20 0.52295 0.5462 0.0736 0.02 Uiso 1 C
C21 0.63133 0.21132 0.14165 0.02 Uiso 1 C
C22 0.64267 0.31877 0.16435 0.02 Uiso 1 C
C23 0.57 0.323 0.19905 0.02 Uiso 1 C

loop_
_atom_type_symbol
_atom_type_description
_atom_type_scat_dispersion_real
_atom_type_scat_dispersion_imag
_atom_type_scat_source
Si Si 0.0817 0.0704 'International Tables Vol C Tables 4.2.6.8 and 6.1.1.4'
O O 0.0106 0.0060 'International Tables Vol C Tables 4.2.6.8 and 6.1.1.4'
N N 0.0061 0.0033 'International Tables Vol C Tables 4.2.6.8 and 6.1.1.4'
C C 0.0033 0.0016 'International Tables Vol C Tables 4.2.6.8 and 6.1.1.4'

loop_
_geom_angle_atom_site_label_1
_geom_angle_atom_site_label_2
_geom_angle_atom_site_label_3
_geom_angle
_geom_angle_publ_flag
O2 Si1 O4 109.33 y
O2 Si1 C19 105.19 y
O2 Si1 C22 109.05 y
O4 Si1 C19 110.16 y
O4 Si1 C22 107.51 y
C19 Si1 C22 115.49 y
O3 Si2 O4 109.86 y
O3 Si2 C13 108.85 y
O3 Si2 C16 103.33 y
O4 Si2 C13 107.05 y
O4 Si2 C16 111.14 y
C13 Si2 C16 116.49 y
Si1 O2 C8 122.23 y
Si2 O3 C11 123.06 y
Si1 O4 Si2 155.36 y
C1 N1 C4 117.83 y
C1 N2 C2 111.1 y
C3 N4 C5 102.29 y
C2 N5 C5 105.33 y
C2 N5 C6 129.11 y
C5 N5 C6 125.53 y
N1 C1 N2 129.39 y
N2 C2 N5 128.74 y
N2 C2 C3 125.51 y
N5 C2 C3 105.75 y
N4 C3 C2 111.82 y
N4 C3 C4 130.26 y
C2 C3 C4 117.88 n
N1 C4 N3 119.21 y
N1 C4 C3 118.25 y
N3 C4 C3 122.54 y
N4 C5 N5 114.81 y
N5 C6 C7 112.68 y
N5 C6 C10 111.42 y
C7 C6 C10 103.28 n
O1 C7 C6 114.74 y
O1 C7 C8 115.24 y
C6 C7 C8 105.45 n
O2 C8 C7 112.43 y
O2 C8 C9 109.95 y
C7 C8 C9 103.2 n
C8 C9 C10 112.52 n
C8 C9 C11 121.88 n
C10 C9 C11 125.44 n
C6 C10 C9 111.8 n
O3 C11 C9 110.18 y
Si2 C13 C12 113.36 y
Si2 C13 C14 114.64 y
C12 C13 C14 110.57 n
Si2 C16 C15 113.75 y
Si2 C16 C17 111.63 y
C15 C16 C17 110.88 n
Si1 C19 C18 112.59 y
Si1 C19 C20 111.04 y
C18 C19 C20 111.45 n
Si1 C22 C21 111.28 y
Si1 C22 C23 114.39 y
C21 C22 C23 111.68 n

loop_
_geom_bond_atom_site_label_1
_geom_bond_atom_site_label_2
_geom_bond_distance
_geom_bond_publ_flag
Si1 O2 1.6466 y
Si1 O4 1.6254 y
Si1 C19 1.8674 y
Si1 C22 1.8673 y
Si2 O3 1.6409 y
Si2 O4 1.6255 y
Si2 C13 1.8808 y
Si2 C16 1.86 y
O1 C7 1.4191 y
O2 C8 1.4329 y
O3 C11 1.4277 y
N1 C1 1.328 y
N1 C4 1.3573 y
N2 C1 1.3394 y
N2 C2 1.3451 y
N3 C4 1.3455 y
N4 C3 1.3851 y
N4 C5 1.3192 y
N5 C2 1.3674 y
N5 C5 1.3747 y
N5 C6 1.4712 y
C2 C3 1.3835 n
C3 C4 1.3864 n
C6 C7 1.534 n
C6 C10 1.5081 n
C7 C8 1.547 n
C8 C9 1.492 n
C9 C10 1.3201 n
C9 C11 1.5019 n
C12 C13 1.4999 n
C13 C14 1.5153 n
C15 C16 1.5088 n
C16 C17 1.5139 n
C18 C19 1.5145 n
C19 C20 1.5297 n
C21 C22 1.5329 n
C22 C23 1.536 n

loop_
_geom_contact_atom_site_label_1
_geom_contact_atom_site_label_2
_geom_contact_distance
_geom_contact_site_symmetry_2
_geom_contact_publ_flag
Si1 C11 3.7586 . n
Si2 C8 3.6291 . n
O1 O2 2.7703 . n
O1 N1 2.9542 7_455 n
O2 O1 2.7703 . n
N1 O1 2.9542 7_555 n
N2 N3 2.9967 7_455 n
N3 N4 3.0063 . n
N3 N2 2.9967 7_555 n
N4 N3 3.0063 . n
N4 C3 3.4261 3_565 n
N4 C4 3.3935 3_565 n
C2 C5 3.5336 3_565 n
C3 N4 3.4261 3_565 n
C3 C3 3.4502 3_565 n
C4 N4 3.3935 3_565 n
C5 C2 3.5336 3_565 n
C8 Si2 3.6291 . n
C11 Si1 3.7586 . n
C18 C23 3.5767 . n
C23 C18 3.5767 . n

loop_
_geom_torsion_atom_site_label_1
_geom_torsion_atom_site_label_2
_geom_torsion_atom_site_label_3
_geom_torsion_atom_site_label_4
_geom_torsion
_geom_torsion_publ_flag
O4 Si1 O2 C8 36.6 n
C19 Si1 O2 C8 154.87 n
C22 Si1 O2 C8 -80.69 n
O2 Si1 C22 C23 172.61 n
O4 Si1 C22 C23 54.18 n
C19 Si1 C22 C23 -69.24 n
O2 Si1 O4 Si2 3.65 n
C19 Si1 O4 Si2 -111.47 n
C22 Si1 O4 Si2 121.91 n
O2 Si1 C19 C18 -177.48 n
O4 Si1 C19 C18 -59.77 n
C22 Si1 C19 C18 62.24 n
O2 Si1 C19 C20 -51.73 n
O4 Si1 C19 C20 65.99 n
C22 Si1 C19 C20 -172.00 n
O2 Si1 C22 C21 -59.65 n
O4 Si1 C22 C21 -178.08 n
C19 Si1 C22 C21 58.5 n
O4 Si2 O3 C11 46.01 n
C13 Si2 O3 C11 -70.91 n
C16 Si2 O3 C11 164.67 n
O4 Si2 C16 C15 -61.73 n
C13 Si2 C16 C15 61.23 n
O3 Si2 C16 C17 -53.11 n
O4 Si2 C16 C17 64.66 n
C13 Si2 C16 C17 -172.38 n
O3 Si2 O4 Si1 -1.47 n
C13 Si2 O4 Si1 116.57 n
C16 Si2 O4 Si1 -115.20 n
O3 Si2 C13 C12 -58.51 n
O4 Si2 C13 C12 -177.20 n
C16 Si2 C13 C12 57.74 n
O3 Si2 C13 C14 173.24 n
O4 Si2 C13 C14 54.55 n
C16 Si2 C13 C14 -70.51 n
O3 Si2 C16 C15 -179.50 n
Si1 O2 C8 C9 -105.14 n
Si1 O2 C8 C7 140.5 n
Si2 O3 C11 C9 -103.60 n
C4 N1 C1 N2 1.67 n
C1 N1 C4 N3 179.53 n
C1 N1 C4 C3 -0.32 n
C2 N2 C1 N1 -0.87 n
C1 N2 C2 C3 -1.26 n
C1 N2 C2 N5 178.43 n
C3 N4 C5 N5 0.37 n
C5 N4 C3 C2 -0.63 n
C5 N4 C3 C4 177.04 n
C5 N5 C6 C7 -81.86 n
C5 N5 C2 N2 179.86 n
C6 N5 C2 C3 -178.70 n
C2 N5 C6 C10 -148.32 n
C5 N5 C2 C3 -0.40 n
C6 N5 C2 N2 1.57 n
C2 N5 C6 C7 96.12 n
C6 N5 C5 N4 178.39 n
C2 N5 C5 N4 0.03 n
C5 N5 C6 C10 33.69 n
N5 C2 C3 C4 -177.32 n
N2 C2 C3 N4 -179.59 n
N2 C2 C3 C4 2.42 n
N5 C2 C3 N4 0.67 n
N4 C3 C4 N3 1.12 n
C2 C3 C4 N3 178.67 n
N4 C3 C4 N1 -179.04 n
C2 C3 C4 N1 -1.49 n
N5 C6 C7 O1 -93.45 n
N5 C6 C7 C8 138.63 n
C10 C6 C7 C8 18.27 n
N5 C6 C10 C9 -132.88 n
C10 C6 C7 O1 146.19 n
C7 C6 C10 C9 -11.67 n
O1 C7 C8 O2 -27.70 n
O1 C7 C8 C9 -146.11 n
C6 C7 C8 O2 99.92 n
C6 C7 C8 C9 -18.49 n
C7 C8 C9 C11 -172.38 n
O2 C8 C9 C11 67.5 n
C7 C8 C9 C10 12.13 n
O2 C8 C9 C10 -108.00 n
C8 C9 C10 C6 -0.37 n
C11 C9 C10 C6 -175.67 n
C8 C9 C11 O3 48.01 n
C10 C9 C11 O3 -137.11 n

loop_
_cod_related_entry_id
_cod_related_entry_database
_cod_related_entry_code
1 ChemSpider 30654476
